data_4501752
loop_
_publ_author_name
'Das, Babulal'
'Baruah, Jubaraj B.'

_publ_section_title
;
 Protonated Adenine and Cytosine Ribbons Stabilized by Dipicolinato Metal
 Frameworks
;
_journal_issue 7
_journal_name_full 'Crystal Growth &amp; Design'
_journal_page_first 3242
_journal_paper_doi 10.1021/cg100371w
_journal_volume 10
_journal_year 2010
_chemical_formula_sum 'C22 H28 N8 O15 Zn'
_chemical_formula_weight 709.89
_chemical_name_systematic
;

 ?

;
_space_group_IT_number 2
_symmetry_cell_setting triclinic
_symmetry_space_group_name_Hall '-P 1'
_symmetry_space_group_name_H-M 'P -1'
_atom_sites_solution_hydrogens geom
_atom_sites_solution_primary direct
_atom_sites_solution_secondary difmap
_audit_creation_method SHELXL-97
_cell_angle_alpha 77.712(2)
_cell_angle_beta 84.142(2)
_cell_angle_gamma 82.466(2)
_cell_formula_units_Z 2
_cell_length_a 9.4076(3)
_cell_length_b 11.8945(5)
_cell_length_c 13.4682(5)
_cell_measurement_reflns_used 5828
_cell_measurement_temperature 296(2)
_cell_measurement_theta_max 0.00
_cell_measurement_theta_min 0.00
_cell_volume 1455.55(9)
_computing_cell_refinement 'Bruker SMART'
_computing_data_collection 'Bruker SMART'
_computing_data_reduction 'Bruker SAINT'
_computing_molecular_graphics 'Bruker SHELXTL'
_computing_publication_material 'Bruker SHELXTL'
_computing_structure_refinement 'SHELXL-97 (Sheldrick, 1997)'
_computing_structure_solution 'SHELXS-97 (Sheldrick, 1990)'
_diffrn_ambient_temperature 296(2)
_diffrn_measured_fraction_theta_full 0.962
_diffrn_measured_fraction_theta_max 0.962
_diffrn_measurement_device_type 'CCD area detector'
_diffrn_measurement_method 'phi and omega scans'
_diffrn_radiation_monochromator graphite
_diffrn_radiation_source 'fine-focus sealed tube'
_diffrn_radiation_type MoK\a
_diffrn_radiation_wavelength 0.71073
_diffrn_reflns_av_R_equivalents 0.0492
_diffrn_reflns_av_sigmaI/netI 0.0377
_diffrn_reflns_limit_h_max 11
_diffrn_reflns_limit_h_min -11
_diffrn_reflns_limit_k_max 14
_diffrn_reflns_limit_k_min -14
_diffrn_reflns_limit_l_max 15
_diffrn_reflns_limit_l_min -15
_diffrn_reflns_number 9965
_diffrn_reflns_theta_full 25.00
_diffrn_reflns_theta_max 25.00
_diffrn_reflns_theta_min 4.13
_exptl_absorpt_coefficient_mu 0.931
_exptl_absorpt_correction_T_max 0.842
_exptl_absorpt_correction_T_min 0.654
_exptl_absorpt_correction_type numerical
_exptl_absorpt_process_details 'face indexing'
_exptl_crystal_colour colorless
_exptl_crystal_density_diffrn 1.620
_exptl_crystal_density_method 'not measured'
_exptl_crystal_description blocks
_exptl_crystal_F_000 732
_exptl_crystal_size_max 0.48
_exptl_crystal_size_mid 0.34
_exptl_crystal_size_min 0.22
_refine_diff_density_max 0.431
_refine_diff_density_min -0.390
_refine_diff_density_rms 0.061
_refine_ls_extinction_method none
_refine_ls_goodness_of_fit_ref 1.013
_refine_ls_hydrogen_treatment mixed
_refine_ls_matrix_type full
_refine_ls_number_parameters 467
_refine_ls_number_reflns 4926
_refine_ls_number_restraints 4
_refine_ls_restrained_S_all 1.013
_refine_ls_R_factor_all 0.0376
_refine_ls_R_factor_gt 0.0335
_refine_ls_shift/su_max 0.005
_refine_ls_shift/su_mean 0.000
_refine_ls_structure_factor_coef Fsqd
_refine_ls_weighting_details 'calc w=1/[\s^2^(Fo^2^)+(0.0662P)^2^+0.0000P] where P=(Fo^2^+2Fc^2^)/3'
_refine_ls_weighting_scheme calc
_refine_ls_wR_factor_gt 0.0923
_refine_ls_wR_factor_ref 0.0950
_reflns_number_gt 3982
_reflns_number_total 4926
_reflns_threshold_expression >2sigma(I)
_cod_data_source_file cg100371w_si_004.cif
_cod_data_source_block znpdc26-cyt_0m
_cod_depositor_comments
;
The following automatic conversions were performed:

'_symmetry_cell_setting' value 'Triclinic' changed to 'triclinic'
according to /home/saulius/struct/CIF-dictionaries/cif_core.dic
dictionary named 'cif_core.dic' version 2.4.2 from 2011-04-26.

Automatic conversion script
Id: cif_fix_values 1715 2011-07-08 13:25:40Z adriana 
;
_cod_original_sg_symbol_H-M P-1
_cod_database_code 4501752

loop_
_symmetry_equiv_pos_as_xyz
'x, y, z'
'-x, -y, -z'

loop_
_atom_site_label
_atom_site_type_symbol
_atom_site_fract_x
_atom_site_fract_y
_atom_site_fract_z
_atom_site_U_iso_or_equiv
_atom_site_adp_type
_atom_site_occupancy
_atom_site_symmetry_multiplicity
_atom_site_calc_flag
_atom_site_refinement_flags
C1 C 0.7589(2) 0.18036(17) 0.4350(2) 0.0382(6) Uani 1 1 d .
C2 C 0.6353(2) 0.24515(16) 0.48908(18) 0.0326(5) Uani 1 1 d .
C3 C 0.6029(3) 0.23016(18) 0.59303(19) 0.0419(6) Uani 1 1 d .
H3 H 0.6597 0.1770 0.6378 0.050 Uiso 1 1 calc R
C4 C 0.4842(3) 0.2959(2) 0.6294(2) 0.0438(6) Uani 1 1 d .
H4 H 0.4602 0.2873 0.6991 0.053 Uiso 1 1 calc R
C5 C 0.4014(2) 0.37458(18) 0.56086(18) 0.0367(5) Uani 1 1 d .
H5 H 0.3209 0.4187 0.5841 0.044 Uiso 1 1 calc R
C6 C 0.4394(2) 0.38665(16) 0.45839(17) 0.0298(5) Uani 1 1 d .
C7 C 0.3645(2) 0.46849(16) 0.37193(19) 0.0318(5) Uani 1 1 d .
C8 C 0.5183(2) 0.25577(18) 0.11354(19) 0.0367(5) Uani 1 1 d .
C9 C 0.6101(2) 0.35118(17) 0.05984(17) 0.0312(5) Uani 1 1 d .
C10 C 0.6306(2) 0.38920(19) -0.04406(19) 0.0382(5) Uani 1 1 d .
H10 H 0.5863 0.3574 -0.0886 0.046 Uiso 1 1 calc R
C11 C 0.7192(3) 0.4762(2) -0.08080(19) 0.0428(6) Uani 1 1 d .
H11 H 0.7356 0.5028 -0.1506 0.051 Uiso 1 1 calc R
C12 C 0.7827(2) 0.52305(19) -0.01315(19) 0.0407(6) Uani 1 1 d .
H12 H 0.8419 0.5814 -0.0368 0.049 Uiso 1 1 calc R
C13 C 0.7566(2) 0.48163(16) 0.09020(17) 0.0316(5) Uani 1 1 d .
C14 C 0.8168(2) 0.52368(17) 0.17423(18) 0.0328(5) Uani 1 1 d .
C15 C 0.8557(3) 0.04013(19) 0.1154(2) 0.0418(6) Uani 1 1 d .
C16 C 0.8237(3) 0.0733(2) 0.0122(2) 0.0446(6) Uani 1 1 d .
H16 H 0.7612 0.0347 -0.0141 0.054 Uiso 1 1 calc R
C17 C 0.8861(3) 0.1619(2) -0.0467(2) 0.0450(6) Uani 1 1 d .
H17 H 0.8671 0.1841 -0.1149 0.054 Uiso 1 1 calc R
C18 C 1.0085(3) 0.1938(2) 0.0903(2) 0.0507(7) Uani 1 1 d .
C19 C 0.2029(2) 0.21790(19) 0.3443(2) 0.0407(5) Uani 1 1 d .
H19 H 0.2432 0.1997 0.2830 0.049 Uiso 1 1 calc R
C20 C 0.0911(2) 0.29982(18) 0.34407(19) 0.0380(5) Uani 1 1 d .
H20 H 0.0537 0.3391 0.2833 0.046 Uiso 1 1 calc R
C21 C 0.0313(2) 0.32526(16) 0.43801(17) 0.0313(5) Uani 1 1 d .
C22 C 0.2060(2) 0.18085(17) 0.52559(19) 0.0354(5) Uani 1 1 d .
H11A H -0.006(4) 0.646(3) 0.266(3) 0.077(12) Uiso 1 1 d .
H12A H 0.561(4) -0.005(3) 0.369(3) 0.074(12) Uiso 1 1 d .
H13A H -0.042(4) 0.049(3) 0.380(3) 0.084(12) Uiso 1 1 d .
H14A H 0.563(6) 0.821(5) 0.067(3) 0.18(2) Uiso 1 1 d D
H15A H 0.359(5) 0.071(3) 0.125(3) 0.145(19) Uiso 1 1 d D
H11B H 0.115(4) 0.632(3) 0.307(3) 0.073(10) Uiso 1 1 d .
H12B H 0.520(3) 0.079(3) 0.319(3) 0.061(10) Uiso 1 1 d .
H13B H 0.066(4) -0.039(3) 0.372(3) 0.092(14) Uiso 1 1 d .
H14B H 0.512(4) 0.911(3) 0.114(4) 0.126(18) Uiso 1 1 d D
H15B H 0.391(6) 0.002(5) 0.230(3) 0.16(2) Uiso 1 1 d D
H3N H 1.010(3) 0.271(2) -0.042(2) 0.050(8) Uiso 1 1 d .
H6N H 0.062(3) 0.279(2) 0.579(2) 0.042(8) Uiso 1 1 d .
H7N H 0.324(3) 0.112(2) 0.432(2) 0.036(7) Uiso 1 1 d .
N1 N 0.55514(17) 0.32279(13) 0.42469(14) 0.0287(4) Uani 1 1 d .
N2 N 0.67149(18) 0.39761(14) 0.12409(14) 0.0302(4) Uani 1 1 d .
N3 N 0.9757(2) 0.21977(19) -0.00963(18) 0.0466(5) Uani 1 1 d .
N4 N 0.9468(2) 0.10035(17) 0.14832(17) 0.0492(5) Uani 1 1 d .
H4A H 0.9680 0.0785 0.2106 0.059 Uiso 1 1 calc R
N5 N 0.8034(3) -0.04701(18) 0.17927(19) 0.0564(6) Uani 1 1 d .
H5A H 0.8274 -0.0650 0.2411 0.068 Uiso 1 1 calc R
H5B H 0.7452 -0.0861 0.1593 0.068 Uiso 1 1 calc R
N6 N 0.0908(2) 0.26572(15) 0.52457(18) 0.0335(4) Uani 1 1 d .
N7 N 0.2588(2) 0.16056(17) 0.43331(17) 0.0396(5) Uani 1 1 d .
N8 N -0.07963(18) 0.40325(15) 0.44359(15) 0.0370(4) Uani 1 1 d .
H8A H -0.1148 0.4168 0.5019 0.044 Uiso 1 1 calc R
H8B H -0.1173 0.4409 0.3889 0.044 Uiso 1 1 calc R
O1 O 0.76982(17) 0.20758(13) 0.33918(14) 0.0436(4) Uani 1 1 d .
O2 O 0.8391(2) 0.10533(15) 0.48799(16) 0.0566(5) Uani 1 1 d .
O3 O 0.42653(16) 0.47353(13) 0.28493(13) 0.0401(4) Uani 1 1 d .
O4 O 0.24677(16) 0.52347(14) 0.39424(14) 0.0442(4) Uani 1 1 d .
O5 O 0.51195(17) 0.23533(13) 0.20935(13) 0.0415(4) Uani 1 1 d .
O6 O 0.4605(2) 0.20446(16) 0.06036(15) 0.0584(5) Uani 1 1 d .
O7 O 0.77528(16) 0.47833(13) 0.26399(12) 0.0370(4) Uani 1 1 d .
O8 O 0.90332(18) 0.59751(14) 0.14993(14) 0.0482(4) Uani 1 1 d .
O9 O 1.0856(3) 0.24663(19) 0.12503(17) 0.0774(7) Uani 1 1 d .
O10 O 0.25589(17) 0.13044(13) 0.60579(14) 0.0451(4) Uani 1 1 d .
O11 O 0.0392(2) 0.67869(16) 0.29370(15) 0.0496(5) Uani 1 1 d .
O12 O 0.4973(2) 0.0329(2) 0.3579(2) 0.0616(6) Uani 1 1 d .
O13 O 0.0165(3) 0.00354(19) 0.34199(16) 0.0595(6) Uani 1 1 d .
O14 O 0.5823(3) 0.8465(2) 0.1241(2) 0.0808(7) Uani 1 1 d D
O15 O 0.3464(4) 0.0032(2) 0.1701(2) 0.0954(8) Uani 1 1 d D
Zn1 Zn 0.61946(2) 0.347312(19) 0.274908(19) 0.03397(12) Uani 1 1 d .

loop_
_atom_site_aniso_label
_atom_site_aniso_U_11
_atom_site_aniso_U_22
_atom_site_aniso_U_33
_atom_site_aniso_U_23
_atom_site_aniso_U_13
_atom_site_aniso_U_12
C1 0.0406(12) 0.0356(11) 0.0364(17) -0.0006(10) -0.0085(11) -0.0039(9)
C2 0.0389(11) 0.0319(10) 0.0255(14) 0.0020(8) -0.0050(10) -0.0090(8)
C3 0.0567(14) 0.0379(11) 0.0278(16) 0.0060(10) -0.0088(12) -0.0092(10)
C4 0.0624(15) 0.0488(12) 0.0195(15) -0.0022(10) 0.0029(11) -0.0169(11)
C5 0.0445(12) 0.0382(11) 0.0271(16) -0.0058(9) 0.0049(10) -0.0114(9)
C6 0.0356(11) 0.0317(10) 0.0233(14) -0.0046(8) 0.0007(9) -0.0127(8)
C7 0.0312(11) 0.0350(10) 0.0300(16) -0.0071(9) -0.0033(10) -0.0055(8)
C8 0.0368(12) 0.0400(11) 0.0339(17) -0.0090(10) -0.0034(10) -0.0034(9)
C9 0.0315(11) 0.0388(10) 0.0223(14) -0.0061(9) -0.0025(9) 0.0002(8)
C10 0.0408(12) 0.0488(12) 0.0258(15) -0.0097(10) -0.0056(10) -0.0016(9)
C11 0.0482(13) 0.0563(13) 0.0204(14) 0.0006(10) -0.0039(11) -0.0060(10)
C12 0.0441(13) 0.0477(12) 0.0277(15) 0.0010(10) -0.0022(10) -0.0102(9)
C13 0.0297(10) 0.0372(10) 0.0243(14) -0.0001(9) -0.0017(9) -0.0007(8)
C14 0.0319(11) 0.0383(10) 0.0255(14) -0.0008(9) -0.0035(9) -0.0021(8)
C15 0.0473(13) 0.0446(12) 0.0312(16) -0.0052(10) 0.0018(11) -0.0048(10)
C16 0.0473(14) 0.0485(13) 0.0374(17) -0.0081(11) -0.0053(12) -0.0023(10)
C17 0.0530(14) 0.0499(13) 0.0278(16) -0.0013(10) -0.0065(11) 0.0020(11)
C18 0.0645(16) 0.0548(14) 0.0320(17) -0.0026(11) 0.0007(13) -0.0178(12)
C19 0.0394(12) 0.0487(12) 0.0328(16) -0.0091(10) 0.0047(10) -0.0051(10)
C20 0.0379(12) 0.0456(12) 0.0281(16) -0.0037(10) -0.0019(10) -0.0025(9)
C21 0.0306(11) 0.0367(10) 0.0266(15) -0.0033(9) -0.0040(10) -0.0071(8)
C22 0.0318(11) 0.0347(10) 0.0381(17) 0.0000(9) -0.0054(11) -0.0076(8)
N1 0.0317(9) 0.0323(8) 0.0210(11) -0.0012(7) -0.0014(7) -0.0062(7)
N2 0.0308(9) 0.0353(8) 0.0220(11) -0.0021(7) -0.0017(8) -0.0003(7)
N3 0.0574(13) 0.0494(12) 0.0285(14) 0.0050(10) -0.0015(10) -0.0117(10)
N4 0.0660(13) 0.0554(11) 0.0253(13) 0.0020(9) -0.0052(10) -0.0186(10)
N5 0.0736(15) 0.0576(12) 0.0377(15) 0.0013(10) -0.0043(12) -0.0236(11)
N6 0.0315(10) 0.0414(10) 0.0267(14) -0.0054(8) -0.0020(9) -0.0027(7)
N7 0.0349(10) 0.0400(10) 0.0403(16) -0.0072(9) 0.0005(9) 0.0040(8)
N8 0.0362(10) 0.0492(10) 0.0223(12) -0.0054(8) -0.0035(8) 0.0053(8)
O1 0.0447(9) 0.0472(8) 0.0320(12) -0.0002(7) -0.0023(8) 0.0069(7)
O2 0.0611(11) 0.0544(10) 0.0446(13) 0.0027(8) -0.0154(9) 0.0172(8)
O3 0.0398(8) 0.0520(9) 0.0237(11) -0.0020(7) -0.0042(8) 0.0047(6)
O4 0.0371(9) 0.0543(9) 0.0385(12) -0.0116(8) -0.0010(7) 0.0066(7)
O5 0.0510(9) 0.0450(8) 0.0285(11) -0.0033(7) 0.0000(8) -0.0146(7)
O6 0.0736(12) 0.0704(11) 0.0398(13) -0.0142(9) -0.0069(10) -0.0328(9)
O7 0.0418(8) 0.0488(8) 0.0194(10) -0.0016(7) -0.0033(7) -0.0097(6)
O8 0.0552(10) 0.0620(10) 0.0295(11) 0.0000(8) -0.0057(8) -0.0278(8)
O9 0.1109(18) 0.0858(14) 0.0420(14) 0.0044(10) -0.0147(12) -0.0560(13)
O10 0.0429(9) 0.0481(9) 0.0396(12) 0.0010(7) -0.0097(8) 0.0013(7)
O11 0.0530(11) 0.0580(11) 0.0391(12) -0.0148(8) -0.0124(9) 0.0043(9)
O12 0.0519(12) 0.0461(11) 0.0691(17) 0.0119(10) 0.0113(10) 0.0079(9)
O13 0.0740(14) 0.0625(12) 0.0358(13) -0.0037(10) -0.0152(11) 0.0128(11)
O14 0.111(2) 0.0934(17) 0.0462(16) -0.0127(12) -0.0150(14) -0.0381(15)
O15 0.144(2) 0.0758(16) 0.073(2) -0.0158(14) 0.0022(19) -0.0443(16)
Zn1 0.03804(17) 0.04140(16) 0.0196(2) -0.00135(11) 0.00015(12) -0.00373(10)

loop_
_atom_type_symbol
_atom_type_description
_atom_type_scat_dispersion_real
_atom_type_scat_dispersion_imag
_atom_type_scat_source
C C 0.0033 0.0016 'International Tables Vol C Tables 4.2.6.8 and 6.1.1.4'
N N 0.0061 0.0033 'International Tables Vol C Tables 4.2.6.8 and 6.1.1.4'
O O 0.0106 0.0060 'International Tables Vol C Tables 4.2.6.8 and 6.1.1.4'
Zn Zn 0.2839 1.4301 'International Tables Vol C Tables 4.2.6.8 and 6.1.1.4'
H H 0.0000 0.0000 'International Tables Vol C Tables 4.2.6.8 and 6.1.1.4'

loop_
_geom_angle_atom_site_label_1
_geom_angle_atom_site_label_2
_geom_angle_atom_site_label_3
_geom_angle
O2 C1 O1 125.7(2)
O2 C1 C2 117.9(2)
O1 C1 C2 116.38(17)
N1 C2 C3 120.7(2)
N1 C2 C1 112.8(2)
C3 C2 C1 126.46(19)
C2 C3 C4 118.8(2)
C2 C3 H3 120.6
C4 C3 H3 120.6
C3 C4 C5 119.4(2)
C3 C4 H4 120.3
C5 C4 H4 120.3
C6 C5 C4 119.3(2)
C6 C5 H5 120.3
C4 C5 H5 120.3
N1 C6 C5 120.41(19)
N1 C6 C7 112.3(2)
C5 C6 C7 127.3(2)
O3 C7 O4 126.4(2)
O3 C7 C6 116.23(19)
O4 C7 C6 117.4(2)
O6 C8 O5 126.1(2)
O6 C8 C9 118.3(2)
O5 C8 C9 115.58(18)
N2 C9 C10 121.06(19)
N2 C9 C8 113.29(19)
C10 C9 C8 125.64(19)
C9 C10 C11 118.5(2)
C9 C10 H10 120.8
C11 C10 H10 120.8
C12 C11 C10 119.8(2)
C12 C11 H11 120.1
C10 C11 H11 120.1
C13 C12 C11 118.8(2)
C13 C12 H12 120.6
C11 C12 H12 120.6
N2 C13 C12 120.5(2)
N2 C13 C14 113.90(19)
C12 C13 C14 125.60(19)
O8 C14 O7 125.6(2)
O8 C14 C13 118.5(2)
O7 C14 C13 115.95(17)
N5 C15 N4 119.1(2)
N5 C15 C16 123.3(2)
N4 C15 C16 117.6(2)
C17 C16 C15 118.1(2)
C17 C16 H16 120.9
C15 C16 H16 120.9
C16 C17 N3 121.8(2)
C16 C17 H17 119.1
N3 C17 H17 119.1
O9 C18 N4 122.2(2)
O9 C18 N3 123.7(2)
N4 C18 N3 114.1(2)
C20 C19 N7 121.0(3)
C20 C19 H19 119.5
N7 C19 H19 119.5
C19 C20 C21 118.4(2)
C19 C20 H20 120.8
C21 C20 H20 120.8
N8 C21 N6 119.9(2)
N8 C21 C20 121.7(2)
N6 C21 C20 118.4(2)
O10 C22 N7 123.8(2)
O10 C22 N6 120.9(2)
N7 C22 N6 115.3(2)
C2 N1 C6 121.4(2)
C2 N1 Zn1 117.85(15)
C6 N1 Zn1 120.69(13)
C9 N2 C13 121.3(2)
C9 N2 Zn1 118.12(14)
C13 N2 Zn1 120.34(15)
C17 N3 C18 123.0(2)
C17 N3 H3N 122(2)
C18 N3 H3N 115(2)
C15 N4 C18 125.3(2)
C15 N4 H4A 117.4
C18 N4 H4A 117.4
C15 N5 H5A 120.0
C15 N5 H5B 120.0
H5A N5 H5B 120.0
C21 N6 C22 123.6(2)
C21 N6 H6N 121.8(19)
C22 N6 H6N 114.5(19)
C22 N7 C19 123.3(2)
C22 N7 H7N 117(2)
C19 N7 H7N 119(2)
C21 N8 H8A 120.0
C21 N8 H8B 120.0
H8A N8 H8B 120.0
C1 O1 Zn1 115.02(14)
C7 O3 Zn1 115.20(13)
C8 O5 Zn1 115.43(13)
C14 O7 Zn1 114.40(13)
H11A O11 H11B 105(3)
H12A O12 H12B 105(4)
H13A O13 H13B 113(4)
H14A O14 H14B 94(4)
H15A O15 H15B 109(5)
N1 Zn1 N2 171.16(6)
N1 Zn1 O1 77.58(7)
N2 Zn1 O1 110.09(7)
N1 Zn1 O5 107.56(6)
N2 Zn1 O5 77.14(7)
O1 Zn1 O5 91.98(6)
N1 Zn1 O3 75.23(6)
N2 Zn1 O3 97.19(6)
O1 Zn1 O3 152.72(7)
O5 Zn1 O3 94.06(6)
N1 Zn1 O7 100.53(6)
N2 Zn1 O7 75.20(6)
O1 Zn1 O7 92.72(6)
O5 Zn1 O7 151.87(7)
O3 Zn1 O7 94.36(6)

loop_
_geom_bond_atom_site_label_1
_geom_bond_atom_site_label_2
_geom_bond_distance
C1 O2 1.240(3)
C1 O1 1.258(3)
C1 C2 1.519(3)
C2 N1 1.335(3)
C2 C3 1.380(3)
C3 C4 1.386(4)
C3 H3 0.9300
C4 C5 1.386(3)
C4 H4 0.9300
C5 C6 1.372(3)
C5 H5 0.9300
C6 N1 1.341(3)
C6 C7 1.519(3)
C7 O3 1.248(3)
C7 O4 1.253(3)
C8 O6 1.239(3)
C8 O5 1.258(3)
C8 C9 1.528(3)
C9 N2 1.333(3)
C9 C10 1.378(3)
C10 C11 1.390(3)
C10 H10 0.9300
C11 C12 1.383(3)
C11 H11 0.9300
C12 C13 1.382(3)
C12 H12 0.9300
C13 N2 1.338(3)
C13 C14 1.516(3)
C14 O8 1.246(3)
C14 O7 1.259(3)
C15 N5 1.313(3)
C15 N4 1.348(3)
C15 C16 1.414(4)
C16 C17 1.340(3)
C16 H16 0.9300
C17 N3 1.348(3)
C17 H17 0.9300
C18 O9 1.206(3)
C18 N4 1.375(3)
C18 N3 1.373(4)
C19 C20 1.336(3)
C19 N7 1.366(3)
C19 H19 0.9300
C20 C21 1.408(3)
C20 H20 0.9300
C21 N8 1.310(3)
C21 N6 1.361(3)
C22 O10 1.225(3)
C22 N7 1.349(3)
C22 N6 1.380(3)
N1 Zn1 2.0168(19)
N2 Zn1 2.0199(19)
N3 H3N 0.76(3)
N4 H4A 0.8600
N5 H5A 0.8600
N5 H5B 0.8600
N6 H6N 0.80(3)
N7 H7N 0.79(3)
N8 H8A 0.8600
N8 H8B 0.8600
O1 Zn1 2.1292(14)
O3 Zn1 2.2109(15)
O5 Zn1 2.1478(15)
O7 Zn1 2.2487(14)
O11 H11A 0.78(4)
O11 H11B 0.85(4)
O12 H12A 0.71(4)
O12 H12B 0.72(4)
O13 H13A 0.92(4)
O13 H13B 0.72(4)
O14 H14A 0.93(2)
O14 H14B 0.940(19)
O15 H15A 0.92(2)
O15 H15B 0.95(2)
